data_9016011
loop_
_publ_author_name
'Durif, A.'
'Averbuch-Pouchot M'

_publ_section_title
;
 Crystal structure of a silver phosphate-tellurate: Te(OH)6(Ag2HPO4)2
 _cod_database_code 1007045
;
_journal_name_full 'Zeitschrift fur Anorganische und Allgemeine Chemie'
_journal_page_first 129
_journal_page_last 132
_journal_volume 472
_journal_year 1981
_chemical_formula_sum 'Ag4 O14 P2 Te'
_space_group_IT_number 14
_symmetry_space_group_name_Hall '-P 2yn'
_symmetry_space_group_name_H-M 'P 1 21/n 1'
_cell_angle_alpha 90
_cell_angle_beta 119.89
_cell_angle_gamma 90
_cell_length_a 5.950
_cell_length_b 20.52
_cell_length_c 5.829
_cell_formula_units_Z 2
_cell_volume 617.020
_database_code_amcsd 0015785
_exptl_crystal_density_diffrn 4.548
_cod_duplicate_entry 1007045
_cod_original_formula_sum 'Te Ag4 P2 O14'
_cod_database_code 9016011
_amcsd_formula_title Te(OH)6(Ag2HPO4)2

loop_
_space_group_symop_operation_xyz
x,y,z
1/2+x,1/2-y,1/2+z
1/2-x,1/2+y,1/2-z
-x,-y,-z

loop_
_atom_site_label
_atom_site_fract_x
_atom_site_fract_y
_atom_site_fract_z
Te1 0.00000 0.00000 0.00000
Ag1 0.05220 0.19213 0.02320
Ag2 0.13440 0.38728 0.80460
P1 0.89480 0.33423 0.18420
O1 0.36600 0.01310 0.20200
O2 0.02700 0.92040 0.18900
O3 -0.05100 0.05050 0.24600
O4 0.43800 0.18750 0.45900
O5 0.63600 0.29910 0.14300
O6 0.11700 0.31320 0.46500
O7 0.84100 0.40710 0.18100

loop_
_cod_related_entry_id
_cod_related_entry_database
_cod_related_entry_code
1 AMCSD 0015785
